data_1542984
loop_
_publ_author_name
'Mague, Joel T.'
'Mohamed, Shaaban K.'
'Akkurt, Mehmet'
'Bakhite, Etify A.'
'Albayati, Mustafa R.'

_publ_section_title
;
 Ethyl
 3-({[(4-methylphenyl)carbamoyl]methyl}sulfanyl)-5,6-diphenylpyridazine-4-carboxylate
;
_journal_coeditor_code XU4003
_journal_issue 3
_journal_name_full IUCrData
_journal_page_first x160479
_journal_paper_doi 10.1107/S241431461600479X
_journal_volume 1
_journal_year 2016
_chemical_formula_iupac 'C28 H25 N3 O3 S'
_chemical_formula_moiety 'C28 H25 N3 O3 S'
_chemical_formula_sum 'C28 H25 N3 O3 S'
_chemical_formula_weight 483.57
_chemical_name_systematic 'Ethyl 3-({[(4-methylphenyl)carbamoyl]methyl}sulfanyl)-5,6-diphenylpyridazine-4-carboxylate'
_space_group_crystal_system monoclinic
_space_group_IT_number 9
_space_group_name_Hall 'C -2yc'
_space_group_name_H-M_alt 'C 1 c 1'
_symmetry_space_group_name_Hall 'C -2yc'
_symmetry_space_group_name_H-M 'C 1 c 1'
_atom_sites_solution_hydrogens geom
_atom_sites_solution_primary direct
_atom_sites_solution_secondary difmap
_audit_creation_method SHELXL-2014
_cell_angle_alpha 90
_cell_angle_beta 110.7180(10)
_cell_angle_gamma 90
_cell_formula_units_Z 4
_cell_length_a 10.2254(3)
_cell_length_b 26.6695(9)
_cell_length_c 9.9210(3)
_cell_measurement_reflns_used 9986
_cell_measurement_temperature 150(2)
_cell_measurement_theta_max 66.2032
_cell_measurement_theta_min 3.3143
_cell_volume 2530.56(14)
_computing_cell_refinement
;
<i>SAINT</i> (Bruker, 2016)
;
_computing_data_collection
;
<i>APEX3</i> (Bruker, 2016)
;
_computing_data_reduction
;
<i>SAINT</i> (Bruker, 2016)
;
_computing_molecular_graphics
;
<i>DIAMOND</i> (Brandenburg & Putz, 2012)
;
_computing_publication_material
;
<i>SHELXTL</i> (Sheldrick, 2008)
;
_computing_structure_refinement
;
<i>SHELXL2014</i> (Sheldrick, 2015b)
;
_computing_structure_solution
;
<i>SHELXT</i> (Sheldrick, 2015a)
;
_diffrn_ambient_temperature 150(2)
_diffrn_detector_area_resol_mean 10.4167
_diffrn_measured_fraction_theta_full 0.960
_diffrn_measured_fraction_theta_max 0.991
_diffrn_measurement_device_type 'Bruker D8 VENTURE PHOTON 100 CMOS'
_diffrn_measurement_method '\w scans'
_diffrn_radiation_monochromator mirror
_diffrn_radiation_type CuK\a
_diffrn_radiation_wavelength 1.54178
_diffrn_reflns_av_R_equivalents 0.0293
_diffrn_reflns_limit_h_max 10
_diffrn_reflns_limit_h_min -12
_diffrn_reflns_limit_k_max 31
_diffrn_reflns_limit_k_min -31
_diffrn_reflns_limit_l_max 11
_diffrn_reflns_limit_l_min -11
_diffrn_reflns_number 13580
_diffrn_reflns_theta_full 67.679
_diffrn_reflns_theta_max 66.201
_diffrn_reflns_theta_min 3.314
_exptl_absorpt_coefficient_mu 1.412
_exptl_absorpt_correction_T_max 0.88
_exptl_absorpt_correction_T_min 0.81
_exptl_absorpt_correction_type multi-scan
_exptl_absorpt_process_details
;
(<i>SADABS</i>; Bruker, 2016)
;
_exptl_crystal_colour colourless
_exptl_crystal_density_diffrn 1.269
_exptl_crystal_description plate
_exptl_crystal_F_000 1016
_exptl_crystal_size_max 0.190
_exptl_crystal_size_mid 0.186
_exptl_crystal_size_min 0.095
_refine_diff_density_max 0.301
_refine_diff_density_min -0.147
_refine_ls_abs_structure_details
;
Flack (1983), 1791 Friedel pairs
;
_refine_ls_abs_structure_Flack 0.032(17)
_refine_ls_extinction_coef 0.00168(17)
_refine_ls_extinction_expression Fc^*^=kFc[1+0.001xFc^2^\l^3^/sin(2\q)]^-1/4^
_refine_ls_extinction_method
;
<i>SHELXL2014</i> (Sheldrick, 2015b)
;
_refine_ls_goodness_of_fit_ref 1.041
_refine_ls_hydrogen_treatment constr
_refine_ls_matrix_type full
_refine_ls_number_parameters 326
_refine_ls_number_reflns 3992
_refine_ls_number_restraints 6
_refine_ls_restrained_S_all 1.041
_refine_ls_R_factor_all 0.0286
_refine_ls_R_factor_gt 0.0278
_refine_ls_shift/su_max 0.001
_refine_ls_shift/su_mean 0.000
_refine_ls_structure_factor_coef Fsqd
_refine_ls_weighting_details 'w=1/[\s^2^(Fo^2^)+(0.0428P)^2^+0.5908P] where P=(Fo^2^+2Fc^2^)/3'
_refine_ls_weighting_scheme calc
_refine_ls_wR_factor_gt 0.0704
_refine_ls_wR_factor_ref 0.0710
_reflns_number_gt 3898
_reflns_number_total 3992
_reflns_threshold_expression 'I > 2\s(I)'
_cod_data_source_file xu4003sup1.cif
_cod_data_source_block I
_cod_database_code 1542984
_shelx_space_group_comment
;
The symmetry employed for this shelxl refinement is uniquely defined
by the following loop, which should always be used as a source of
symmetry information in preference to the above space-group names.
They are only intended as comments.
;
_shelx_estimated_absorpt_t_min 0.775
_shelx_estimated_absorpt_t_max 0.878
_shelxl_version_number 201.4

loop_
_symmetry_equiv_pos_as_xyz
'x, y, z'
'x, -y, z+1/2'
'x+1/2, y+1/2, z'
'x+1/2, -y+1/2, z+1/2'

loop_
_atom_site_type_symbol
_atom_site_label
_atom_site_fract_x
_atom_site_fract_y
_atom_site_fract_z
_atom_site_U_iso_or_equiv
_atom_site_adp_type
_atom_site_calc_flag
_atom_site_occupancy
_atom_site_disorder_assembly
_atom_site_disorder_group
S S1 0.74550(6) 0.46021(2) 0.76373(6) 0.03062(16) Uani d 1 . .
O O1 0.48527(18) 0.52387(7) 0.63741(18) 0.0330(4) Uani d 1 . .
O O2 0.8388(2) 0.41894(9) 0.4697(3) 0.0524(6) Uani d 1 . .
N N1 0.5118(2) 0.40599(7) 0.6734(2) 0.0279(4) Uani d 1 . .
N N2 0.4255(2) 0.37053(7) 0.5934(2) 0.0267(4) Uani d 1 . .
N N3 0.4189(2) 0.52041(8) 0.8345(2) 0.0306(5) Uani d 1 . .
H H3 0.4400 0.5057 0.9177 0.037 Uiso d 1 . .
C C1 0.6375(2) 0.41215(8) 0.6639(2) 0.0242(5) Uani d 1 . .
C C2 0.6853(3) 0.38241(9) 0.5729(2) 0.0249(5) Uani d 1 . .
C C3 0.5952(2) 0.34723(9) 0.4866(2) 0.0246(5) Uani d 1 . .
C C4 0.4638(2) 0.34225(9) 0.5020(2) 0.0255(5) Uani d 1 . .
C C5 0.6394(3) 0.48489(9) 0.8579(3) 0.0291(5) Uani d 1 . .
H H5A 0.6128 0.4571 0.9090 0.035 Uiso calc 1 . .
H H5B 0.6960 0.5089 0.9315 0.035 Uiso calc 1 . .
C C6 0.5068(3) 0.51128(8) 0.7625(3) 0.0272(5) Uani d 1 . .
C C7 0.2813(2) 0.54069(9) 0.7795(3) 0.0292(6) Uani d 1 . .
C C8 0.2266(3) 0.56605(9) 0.6500(3) 0.0336(6) Uani d 1 . .
H H8 0.2820 0.5716 0.5921 0.040 Uiso calc 1 . .
C C9 0.0888(3) 0.58348(10) 0.6052(3) 0.0358(6) Uani d 1 . .
H H9 0.0513 0.6006 0.5157 0.043 Uiso calc 1 . .
C C10 0.0053(3) 0.57657(10) 0.6875(3) 0.0339(6) Uani d 1 . .
C C11 0.0634(3) 0.55100(10) 0.8176(3) 0.0365(6) Uani d 1 . .
H H11 0.0080 0.5454 0.8755 0.044 Uiso calc 1 . .
C C12 0.1995(3) 0.53361(9) 0.8645(3) 0.0326(6) Uani d 1 . .
H H12 0.2373 0.5168 0.9546 0.039 Uiso calc 1 . .
C C13 -0.1412(3) 0.59740(11) 0.6421(3) 0.0434(7) Uani d 1 . .
H H13A -0.2041 0.5718 0.6556 0.065 Uiso calc 1 . .
H H13B -0.1725 0.6071 0.5403 0.065 Uiso calc 1 . .
H H13C -0.1419 0.6268 0.7009 0.065 Uiso calc 1 . .
C C14 0.8249(3) 0.39184(9) 0.5604(3) 0.0273(5) Uani d 1 . .
O O3_a 0.92581(19) 0.36604(8) 0.6547(2) 0.0412(5) Uani d 0.760(8) A 1
C C15_a 1.0650(10) 0.3697(8) 0.6450(15) 0.0487(9) Uani d 0.760(8) A 1
H H15A_a 1.0557 0.3696 0.5422 0.058 Uiso calc 0.760(8) A 1
H H15B_a 1.1205 0.3399 0.6914 0.058 Uiso calc 0.760(8) A 1
C C16_a 1.1403(5) 0.4156(2) 0.7147(5) 0.0548(14) Uani d 0.760(8) A 1
H H16A_a 1.2322 0.4165 0.7047 0.082 Uiso calc 0.760(8) A 1
H H16B_a 1.1522 0.4154 0.8172 0.082 Uiso calc 0.760(8) A 1
H H16C_a 1.0863 0.4452 0.6684 0.082 Uiso calc 0.760(8) A 1
O O3A_b 0.92581(19) 0.36604(8) 0.6547(2) 0.0412(5) Uani d 0.240(8) A 2
C C15A_b 1.064(3) 0.368(3) 0.635(4) 0.0487(9) Uani d 0.240(8) A 2
H H15C_b 1.0904 0.3341 0.6120 0.058 Uiso calc 0.240(8) A 2
H H15D_b 1.0594 0.3908 0.5548 0.058 Uiso calc 0.240(8) A 2
C C16A_b 1.1697(16) 0.3864(8) 0.7724(17) 0.0548(14) Uani d 0.240(8) A 2
H H16D_b 1.2616 0.3881 0.7625 0.082 Uiso calc 0.240(8) A 2
H H16E_b 1.1741 0.3634 0.8508 0.082 Uiso calc 0.240(8) A 2
H H16F_b 1.1428 0.4199 0.7941 0.082 Uiso calc 0.240(8) A 2
C C17 0.6349(3) 0.31765(9) 0.3795(3) 0.0285(5) Uani d 1 . .
C C18 0.7382(3) 0.28145(10) 0.4234(3) 0.0365(6) Uani d 1 . .
H H18 0.7855 0.2752 0.5232 0.044 Uiso calc 1 . .
C C19 0.7725(3) 0.25428(12) 0.3210(4) 0.0445(7) Uani d 1 . .
H H19 0.8421 0.2289 0.3508 0.053 Uiso calc 1 . .
C C20 0.7055(3) 0.26401(12) 0.1760(3) 0.0466(8) Uani d 1 . .
H H20 0.7293 0.2454 0.1063 0.056 Uiso calc 1 . .
C C21 0.6050(3) 0.30046(13) 0.1328(3) 0.0459(7) Uani d 1 . .
H H21 0.5603 0.3075 0.0330 0.055 Uiso calc 1 . .
C C22 0.5680(3) 0.32730(11) 0.2339(3) 0.0391(6) Uani d 1 . .
H H22 0.4970 0.3522 0.2034 0.047 Uiso calc 1 . .
C C23 0.3571(3) 0.30472(9) 0.4227(2) 0.0267(5) Uani d 1 . .
C C24 0.3919(3) 0.25438(10) 0.4137(3) 0.0315(5) Uani d 1 . .
H H24 0.4869 0.2440 0.4522 0.038 Uiso calc 1 . .
C C25 0.2879(3) 0.21976(10) 0.3485(3) 0.0380(6) Uani d 1 . .
H H25 0.3116 0.1855 0.3436 0.046 Uiso calc 1 . .
C C26 0.1498(3) 0.23462(11) 0.2908(3) 0.0414(7) Uani d 1 . .
H H26 0.0789 0.2106 0.2468 0.050 Uiso calc 1 . .
C C27 0.1147(3) 0.28431(11) 0.2969(3) 0.0392(6) Uani d 1 . .
H H27 0.0199 0.2946 0.2555 0.047 Uiso calc 1 . .
C C28 0.2182(3) 0.31937(10) 0.3637(3) 0.0319(5) Uani d 1 . .
H H28 0.1937 0.3535 0.3689 0.038 Uiso calc 1 . .

loop_
_atom_site_aniso_label
_atom_site_aniso_U_11
_atom_site_aniso_U_22
_atom_site_aniso_U_33
_atom_site_aniso_U_12
_atom_site_aniso_U_13
_atom_site_aniso_U_23
S1 0.0250(3) 0.0342(3) 0.0338(3) -0.0036(3) 0.0117(2) -0.0090(2)
O1 0.0343(10) 0.0380(9) 0.0290(9) 0.0020(8) 0.0142(7) 0.0001(7)
O2 0.0378(12) 0.0637(13) 0.0644(14) 0.0072(10) 0.0289(10) 0.0290(11)
N1 0.0260(11) 0.0286(10) 0.0308(10) -0.0014(8) 0.0123(8) -0.0026(8)
N2 0.0257(11) 0.0271(10) 0.0286(10) -0.0012(8) 0.0113(8) -0.0025(8)
N3 0.0303(12) 0.0351(11) 0.0273(10) 0.0063(9) 0.0115(9) 0.0015(8)
C1 0.0235(12) 0.0254(12) 0.0242(11) 0.0005(9) 0.0090(9) -0.0008(9)
C2 0.0266(12) 0.0254(11) 0.0237(11) 0.0024(9) 0.0099(9) 0.0031(9)
C3 0.0257(12) 0.0254(11) 0.0240(11) 0.0035(9) 0.0105(9) 0.0023(9)
C4 0.0272(13) 0.0261(11) 0.0246(11) 0.0028(9) 0.0109(9) 0.0043(9)
C5 0.0287(13) 0.0333(13) 0.0265(12) 0.0007(10) 0.0111(10) -0.0088(10)
C6 0.0285(13) 0.0261(12) 0.0271(13) -0.0027(10) 0.0098(9) -0.0063(10)
C7 0.0291(15) 0.0275(11) 0.0314(13) 0.0015(10) 0.0113(11) -0.0063(9)
C8 0.0349(15) 0.0375(13) 0.0295(13) 0.0028(11) 0.0127(10) -0.0018(10)
C9 0.0350(15) 0.0402(15) 0.0290(13) 0.0062(11) 0.0076(11) -0.0020(10)
C10 0.0293(14) 0.0333(13) 0.0376(14) 0.0013(11) 0.0100(10) -0.0107(11)
C11 0.0352(15) 0.0376(14) 0.0408(14) -0.0017(12) 0.0186(12) -0.0071(11)
C12 0.0341(15) 0.0341(13) 0.0317(13) 0.0025(11) 0.0142(11) -0.0005(10)
C13 0.0308(15) 0.0493(16) 0.0464(16) 0.0056(12) 0.0091(12) -0.0076(13)
C14 0.0275(13) 0.0271(12) 0.0293(12) 0.0015(10) 0.0124(10) -0.0020(10)
O3_a 0.0258(10) 0.0542(12) 0.0453(11) 0.0064(8) 0.0147(8) 0.0137(9)
C15_a 0.0270(15) 0.061(2) 0.062(3) 0.0052(14) 0.0203(15) 0.0056(18)
C16_a 0.037(2) 0.088(4) 0.043(3) -0.019(2) 0.0196(19) -0.015(2)
O3A_b 0.0258(10) 0.0542(12) 0.0453(11) 0.0064(8) 0.0147(8) 0.0137(9)
C15A_b 0.0270(15) 0.061(2) 0.062(3) 0.0052(14) 0.0203(15) 0.0056(18)
C16A_b 0.037(2) 0.088(4) 0.043(3) -0.019(2) 0.0196(19) -0.015(2)
C17 0.0275(12) 0.0308(12) 0.0312(12) -0.0044(10) 0.0155(10) -0.0072(10)
C18 0.0347(15) 0.0396(14) 0.0382(14) 0.0010(12) 0.0168(11) -0.0071(11)
C19 0.0386(16) 0.0438(16) 0.0581(18) 0.0013(13) 0.0258(14) -0.0138(13)
C20 0.0488(18) 0.0528(17) 0.0504(18) -0.0160(15) 0.0326(15) -0.0261(14)
C21 0.0483(18) 0.0602(19) 0.0327(14) -0.0096(15) 0.0188(12) -0.0128(13)
C22 0.0397(16) 0.0488(16) 0.0315(14) -0.0035(12) 0.0161(11) -0.0059(12)
C23 0.0282(13) 0.0312(12) 0.0237(11) -0.0037(10) 0.0127(9) -0.0001(9)
C24 0.0345(14) 0.0318(13) 0.0315(13) -0.0021(11) 0.0158(11) -0.0042(10)
C25 0.0489(17) 0.0328(14) 0.0374(14) -0.0093(12) 0.0217(13) -0.0110(11)
C26 0.0442(17) 0.0499(17) 0.0316(13) -0.0202(14) 0.0151(11) -0.0118(12)
C27 0.0307(14) 0.0535(17) 0.0315(13) -0.0067(12) 0.0087(11) -0.0001(12)
C28 0.0311(14) 0.0373(13) 0.0279(12) -0.0020(11) 0.0112(10) 0.0024(10)

loop_
_atom_type_symbol
_atom_type_description
_atom_type_scat_dispersion_real
_atom_type_scat_dispersion_imag
_atom_type_scat_source
C C 0.0181 0.0091 'International Tables Vol C Tables 4.2.6.8 and 6.1.1.4'
H H 0.0000 0.0000 'International Tables Vol C Tables 4.2.6.8 and 6.1.1.4'
N N 0.0311 0.0180 'International Tables Vol C Tables 4.2.6.8 and 6.1.1.4'
O O 0.0492 0.0322 'International Tables Vol C Tables 4.2.6.8 and 6.1.1.4'
S S 0.3331 0.5567 'International Tables Vol C Tables 4.2.6.8 and 6.1.1.4'

loop_
_geom_angle_atom_site_label_1
_geom_angle_atom_site_label_2
_geom_angle_atom_site_label_3
_geom_angle
C1 S1 C5 100.79(11)
C1 N1 N2 119.57(19)
C4 N2 N1 120.5(2)
C6 N3 C7 128.1(2)
C6 N3 H3 115.5
C7 N3 H3 114.5
N1 C1 C2 122.5(2)
N1 C1 S1 118.76(17)
C2 C1 S1 118.76(18)
C3 C2 C1 118.2(2)
C3 C2 C14 120.6(2)
C1 C2 C14 120.9(2)
C2 C3 C4 116.7(2)
C2 C3 C17 120.8(2)
C4 C3 C17 122.5(2)
N2 C4 C3 122.5(2)
N2 C4 C23 113.7(2)
C3 C4 C23 123.8(2)
C6 C5 S1 114.61(17)
C6 C5 H5A 108.6
S1 C5 H5A 108.6
C6 C5 H5B 108.6
S1 C5 H5B 108.6
H5A C5 H5B 107.6
O1 C6 N3 124.7(2)
O1 C6 C5 123.8(2)
N3 C6 C5 111.5(2)
C8 C7 C12 119.7(2)
C8 C7 N3 124.2(2)
C12 C7 N3 116.1(2)
C7 C8 C9 119.2(2)
C7 C8 H8 120.4
C9 C8 H8 120.4
C10 C9 C8 122.0(2)
C10 C9 H9 119.0
C8 C9 H9 119.0
C9 C10 C11 117.5(2)
C9 C10 C13 121.9(3)
C11 C10 C13 120.6(3)
C12 C11 C10 121.6(3)
C12 C11 H11 119.2
C10 C11 H11 119.2
C11 C12 C7 119.9(2)
C11 C12 H12 120.0
C7 C12 H12 120.0
C10 C13 H13A 109.5
C10 C13 H13B 109.5
H13A C13 H13B 109.5
C10 C13 H13C 109.5
H13A C13 H13C 109.5
H13B C13 H13C 109.5
O2 C14 O3_a 125.2(2)
O2 C14 C2 122.2(2)
O3_a C14 C2 112.6(2)
C14 O3_a C15_a 117.0(9)
O3_a C15_a C16_a 112.4(10)
O3_a C15_a H15A_a 109.1
C16_a C15_a H15A_a 109.1
O3_a C15_a H15B_a 109.1
C16_a C15_a H15B_a 109.1
H15A_a C15_a H15B_a 107.9
C15_a C16_a H16A_a 109.5
C15_a C16_a H16B_a 109.5
H16A_a C16_a H16B_a 109.5
C15_a C16_a H16C_a 109.5
H16A_a C16_a H16C_a 109.5
H16B_a C16_a H16C_a 109.5
C16A_b C15A_b H15C_b 110.2
C16A_b C15A_b H15D_b 110.2
H15C_b C15A_b H15D_b 108.5
C15A_b C16A_b H16D_b 109.5
C15A_b C16A_b H16E_b 109.5
H16D_b C16A_b H16E_b 109.5
C15A_b C16A_b H16F_b 109.5
H16D_b C16A_b H16F_b 109.5
H16E_b C16A_b H16F_b 109.5
C18 C17 C22 119.9(2)
C18 C17 C3 121.0(2)
C22 C17 C3 119.1(2)
C17 C18 C19 119.7(3)
C17 C18 H18 120.2
C19 C18 H18 120.2
C20 C19 C18 120.2(3)
C20 C19 H19 119.9
C18 C19 H19 119.9
C21 C20 C19 120.0(3)
C21 C20 H20 120.0
C19 C20 H20 120.0
C20 C21 C22 120.4(3)
C20 C21 H21 119.8
C22 C21 H21 119.8
C17 C22 C21 119.7(3)
C17 C22 H22 120.1
C21 C22 H22 120.1
C28 C23 C24 119.3(2)
C28 C23 C4 119.0(2)
C24 C23 C4 121.7(2)
C25 C24 C23 119.9(2)
C25 C24 H24 120.0
C23 C24 H24 120.0
C26 C25 C24 120.4(3)
C26 C25 H25 119.8
C24 C25 H25 119.8
C27 C26 C25 120.1(3)
C27 C26 H26 120.0
C25 C26 H26 120.0
C26 C27 C28 120.0(3)
C26 C27 H27 120.0
C28 C27 H27 120.0
C23 C28 C27 120.3(3)
C23 C28 H28 119.9
C27 C28 H28 119.9

loop_
_geom_bond_atom_site_label_1
_geom_bond_atom_site_label_2
_geom_bond_distance
S1 C1 1.752(2)
S1 C5 1.789(2)
O1 C6 1.228(3)
O2 C14 1.201(3)
N1 C1 1.332(3)
N1 N2 1.344(3)
N2 C4 1.341(3)
N3 C6 1.354(3)
N3 C7 1.423(3)
N3 H3 0.8702
C1 C2 1.412(3)
C2 C3 1.380(3)
C2 C14 1.497(3)
C3 C4 1.411(3)
C3 C17 1.491(3)
C4 C23 1.484(3)
C5 C6 1.523(3)
C5 H5A 0.9900
C5 H5B 0.9900
C7 C8 1.383(4)
C7 C12 1.395(4)
C8 C9 1.398(4)
C8 H8 0.9500
C9 C10 1.387(4)
C9 H9 0.9500
C10 C11 1.394(4)
C10 C13 1.509(4)
C11 C12 1.382(4)
C11 H11 0.9500
C12 H12 0.9500
C13 H13A 0.9800
C13 H13B 0.9800
C13 H13C 0.9800
C14 O3_a 1.316(3)
O3_a C15_a 1.463(9)
C15_a C16_a 1.481(15)
C15_a H15A_a 0.9900
C15_a H15B_a 0.9900
C16_a H16A_a 0.9800
C16_a H16B_a 0.9800
C16_a H16C_a 0.9800
C15A_b C16A_b 1.49(3)
C15A_b H15C_b 0.9900
C15A_b H15D_b 0.9900
C16A_b H16D_b 0.9800
C16A_b H16E_b 0.9800
C16A_b H16F_b 0.9800
C17 C18 1.382(4)
C17 C22 1.386(4)
C18 C19 1.390(4)
C18 H18 0.9500
C19 C20 1.382(5)
C19 H19 0.9500
C20 C21 1.369(5)
C20 H20 0.9500
C21 C22 1.390(4)
C21 H21 0.9500
C22 H22 0.9500
C23 C28 1.387(4)
C23 C24 1.400(4)
C24 C25 1.384(4)
C24 H24 0.9500
C25 C26 1.381(4)
C25 H25 0.9500
C26 C27 1.380(5)
C26 H26 0.9500
C27 C28 1.392(4)
C27 H27 0.9500
C28 H28 0.9500

loop_
_geom_hbond_atom_site_label_D
_geom_hbond_atom_site_label_H
_geom_hbond_atom_site_label_A
_geom_hbond_site_symmetry_A
_geom_hbond_distance_DH
_geom_hbond_distance_HA
_geom_hbond_distance_DA
_geom_hbond_angle_DHA
_geom_hbond_publ_flag
N3 H3 O1 2_565 0.87 2.21 3.073(3) 174 yes
C5 H5B O2 2_565 0.99 2.36 3.220(4) 144 yes
C11 H11 O2 2_465 0.95 2.43 3.263(4) 146 yes
C20 H20 Cg4 4_554 0.95 2.61 3.495(3) 155 yes
C26 H26 Cg1 4_454 0.95 2.80 3.556(3) 137 yes
C28 H28 Cg2 2_564 0.95 2.66 3.484(3) 146 yes

loop_
_geom_torsion_atom_site_label_1
_geom_torsion_atom_site_label_2
_geom_torsion_atom_site_label_3
_geom_torsion_atom_site_label_4
_geom_torsion
C1 N1 N2 C4 -1.6(3)
N2 N1 C1 C2 -0.5(3)
N2 N1 C1 S1 177.52(16)
C5 S1 C1 N1 2.3(2)
C5 S1 C1 C2 -179.63(18)
N1 C1 C2 C3 2.8(3)
S1 C1 C2 C3 -175.15(17)
N1 C1 C2 C14 177.4(2)
S1 C1 C2 C14 -0.6(3)
C1 C2 C3 C4 -3.0(3)
C14 C2 C3 C4 -177.6(2)
C1 C2 C3 C17 174.9(2)
C14 C2 C3 C17 0.3(3)
N1 N2 C4 C3 1.3(3)
N1 N2 C4 C23 179.63(19)
C2 C3 C4 N2 1.1(3)
C17 C3 C4 N2 -176.7(2)
C2 C3 C4 C23 -177.1(2)
C17 C3 C4 C23 5.1(3)
C1 S1 C5 C6 -67.9(2)
C7 N3 C6 O1 7.3(4)
C7 N3 C6 C5 -174.7(2)
S1 C5 C6 O1 -13.9(3)
S1 C5 C6 N3 168.15(17)
C6 N3 C7 C8 -16.8(4)
C6 N3 C7 C12 162.9(2)
C12 C7 C8 C9 -1.1(4)
N3 C7 C8 C9 178.7(2)
C7 C8 C9 C10 0.6(4)
C8 C9 C10 C11 -0.5(4)
C8 C9 C10 C13 177.3(2)
C9 C10 C11 C12 0.8(4)
C13 C10 C11 C12 -177.0(2)
C10 C11 C12 C7 -1.2(4)
C8 C7 C12 C11 1.4(4)
N3 C7 C12 C11 -178.4(2)
C3 C2 C14 O2 82.4(3)
C1 C2 C14 O2 -92.1(3)
C3 C2 C14 O3_a -95.3(3)
C1 C2 C14 O3_a 90.2(3)
O2 C14 O3_a C15_a -2.0(7)
C2 C14 O3_a C15_a 175.7(6)
C14 O3_a C15_a C16_a 81.2(11)
C2 C3 C17 C18 70.0(3)
C4 C3 C17 C18 -112.2(3)
C2 C3 C17 C22 -109.2(3)
C4 C3 C17 C22 68.6(3)
C22 C17 C18 C19 -1.2(4)
C3 C17 C18 C19 179.7(3)
C17 C18 C19 C20 1.2(4)
C18 C19 C20 C21 -0.1(5)
C19 C20 C21 C22 -1.1(5)
C18 C17 C22 C21 0.0(4)
C3 C17 C22 C21 179.2(2)
C20 C21 C22 C17 1.1(4)
N2 C4 C23 C28 44.8(3)
C3 C4 C23 C28 -136.9(2)
N2 C4 C23 C24 -131.2(2)
C3 C4 C23 C24 47.1(3)
C28 C23 C24 C25 -1.1(4)
C4 C23 C24 C25 174.9(2)
C23 C24 C25 C26 0.8(4)
C24 C25 C26 C27 0.4(4)
C25 C26 C27 C28 -1.2(4)
C24 C23 C28 C27 0.3(4)
C4 C23 C28 C27 -175.9(2)
C26 C27 C28 C23 0.9(4)

_cod_database_fobs_code 1542984
